data_7061184
loop_
_publ_author_name
'Sun, Chenxi'
'Zhang, Yanping'
'Ying, Jun'
'Jin, Liang'
'Tian, Aixiang'
'Wang, Xiuli'

_publ_section_title
;
 A series of POM compounds constructed using a flexible ligand containing
 three coordination groups: electrocatalytic and photocatalytic reduction
 and amperometric detection of Cr(vi)
;
_journal_issue 6
_journal_name_full 'New Journal of Chemistry'
_journal_page_first 2798
_journal_page_last 2807
_journal_paper_doi 10.1039/D1NJ05316G
_journal_volume 46
_journal_year 2022
_chemical_formula_moiety 'C26 H32 Mo4 N12 Ni O14, Mo4 O13, 4(H2 O)'
_chemical_formula_sum 'C26 H40 Mo8 N12 Ni O31'
_chemical_formula_weight 1842.93
_space_group_crystal_system triclinic
_space_group_IT_number 2
_space_group_name_Hall '-P 1'
_space_group_name_H-M_alt 'P -1'
_atom_sites_solution_hydrogens mixed
_atom_sites_solution_primary dual
_audit_block_doi 10.5517/ccdc.csd.cc28v33c
_audit_creation_date 2021-12-02
_audit_creation_method
;
Olex2 1.5
(compiled 2021.11.18 svn.ra9532c28 for OlexSys, GUI svn.r6429)
;
_audit_update_record
;
2021-12-08 deposited with the CCDC.	2022-01-07 downloaded from the CCDC.
;
_cell_angle_alpha 106.9050(10)
_cell_angle_beta 107.5780(10)
_cell_angle_gamma 89.9400(10)
_cell_formula_units_Z 2
_cell_length_a 11.9807(3)
_cell_length_b 12.6328(4)
_cell_length_c 18.3167(5)
_cell_measurement_reflns_used 9231
_cell_measurement_temperature 296.15
_cell_measurement_theta_max 28.384
_cell_measurement_theta_min 2.342
_cell_volume 2517.12(12)
_computing_cell_refinement 'SAINT v8.34A (Bruker, 2013)'
_computing_data_collection 'SAINT v8.34A (Bruker, 2013)'
_computing_data_reduction 'SAINT v8.34A (Bruker, 2013)'
_computing_molecular_graphics 'Olex2 1.5 (Dolomanov et al., 2009)'
_computing_publication_material 'Olex2 1.5 (Dolomanov et al., 2009)'
_computing_structure_refinement 'SHELXL 2018/3 (Sheldrick, 2015)'
_computing_structure_solution 'SHELXT  (Sheldrick, 2015)'
_diffrn_ambient_temperature 296.15
_diffrn_measured_fraction_theta_full 0.998
_diffrn_measured_fraction_theta_max 0.992
_diffrn_measurement_device_type 'Bruker APEX-II CCD'
_diffrn_measurement_method '\f and \w scans'
_diffrn_radiation_type MoK\a
_diffrn_radiation_wavelength 0.71073
_diffrn_reflns_av_R_equivalents 0.0148
_diffrn_reflns_av_unetI/netI 0.0301
_diffrn_reflns_Laue_measured_fraction_full 0.998
_diffrn_reflns_Laue_measured_fraction_max 0.992
_diffrn_reflns_limit_h_max 16
_diffrn_reflns_limit_h_min -12
_diffrn_reflns_limit_k_max 16
_diffrn_reflns_limit_k_min -16
_diffrn_reflns_limit_l_max 24
_diffrn_reflns_limit_l_min -24
_diffrn_reflns_number 18885
_diffrn_reflns_point_group_measured_fraction_full 0.998
_diffrn_reflns_point_group_measured_fraction_max 0.992
_diffrn_reflns_theta_full 25.242
_diffrn_reflns_theta_max 28.383
_diffrn_reflns_theta_min 1.692
_diffrn_source_current 30.0
_diffrn_source_power 1.2
_diffrn_source_voltage 40.0
_exptl_absorpt_coefficient_mu 2.395
_exptl_absorpt_correction_T_max 0.7457
_exptl_absorpt_correction_T_min 0.6606
_exptl_absorpt_correction_type multi-scan
_exptl_absorpt_process_details
;
SADABS-2014/5 (Bruker,2014/5) was used for absorption correction.
wR2(int) was 0.0460 before and 0.0241 after correction.
The Ratio of minimum to maximum transmission is 0.8859.
The \l/2 correction factor is 0.00150.
;
_exptl_crystal_colour blue
_exptl_crystal_colour_primary blue
_exptl_crystal_density_diffrn 2.432
_exptl_crystal_description block
_exptl_crystal_F_000 1784
_exptl_crystal_size_max 0.19
_exptl_crystal_size_mid 0.17
_exptl_crystal_size_min 0.15
_refine_diff_density_max 1.764
_refine_diff_density_min -1.550
_refine_diff_density_rms 0.108
_refine_ls_extinction_method none
_refine_ls_goodness_of_fit_ref 1.024
_refine_ls_hydrogen_treatment constr
_refine_ls_matrix_type full
_refine_ls_number_parameters 797
_refine_ls_number_reflns 12519
_refine_ls_number_restraints 215
_refine_ls_restrained_S_all 1.025
_refine_ls_R_factor_all 0.0351
_refine_ls_R_factor_gt 0.0276
_refine_ls_shift/su_max 0.003
_refine_ls_shift/su_mean 0.000
_refine_ls_structure_factor_coef Fsqd
_refine_ls_weighting_details 'w=1/[\s^2^(Fo^2^)+(0.0255P)^2^+3.7058P] where P=(Fo^2^+2Fc^2^)/3'
_refine_ls_weighting_scheme calc
_refine_ls_wR_factor_gt 0.0606
_refine_ls_wR_factor_ref 0.0635
_reflns_Friedel_coverage 0.000
_reflns_number_gt 10755
_reflns_number_total 12519
_reflns_threshold_expression 'I > 2\s(I)'
_cod_data_source_file d1nj05316g2.cif
_cod_data_source_block 4
_cod_depositor_comments 'Adding full bibliography for 7061181--7061184.cif.'
_cod_original_cell_volume 2517.11(12)
_cod_database_code 7061184
_shelx_shelxl_version_number 2018/3
_shelx_space_group_comment
;
The symmetry employed for this shelxl refinement is uniquely defined
by the following loop, which should always be used as a source of
symmetry information in preference to the above space-group names.
They are only intended as comments.
;
_shelx_estimated_absorpt_t_max 0.715
_shelx_estimated_absorpt_t_min 0.659
_olex2_refinement_description
;
1. Fixed Uiso
 At 1.2 times of:
  All C(H) groups, All C(H,H) groups, All N(H) groups
 At 1.5 times of:
  All O(H,H) groups
2. Restrained distances
 N7A-C13A = C13A-N6A
 1.4 with sigma of 0.02
 C10A-C9A = C9A-C8A
 1.5 with sigma of 0.02
 C12A-N6A
 2.4 with sigma of 0.02
3. Uiso/Uaniso restraints and constraints
Uanis(C8) \\sim Ueq, Uanis(C13) \\sim Ueq, Uanis(N7) \\sim Ueq, Uanis(C12)
\\sim Ueq, Uanis(C11) \\sim Ueq, Uanis(N6) \\sim Ueq, Uanis(C10) \\sim Ueq,
Uanis(C9) \\sim Ueq, Uanis(C8A) \\sim Ueq, Uanis(C9A) \\sim Ueq, Uanis(C10A)
\\sim Ueq, Uanis(N6A) \\sim Ueq, Uanis(C11A) \\sim Ueq, Uanis(C12A) \\sim Ueq,
Uanis(N7A) \\sim Ueq, Uanis(C13A) \\sim Ueq: with sigma of 0.01 and sigma for
terminal atoms of 0.02
4. Rigid body (RIGU) restrains
 N3, N6, N6A, N7, N7A, C8, C8A, C9, C9A, C10, C10A, C11, C11A, C12, C12A, C13,
 C13A
 with sigma for 1-2 distances of 0.004 and sigma for 1-3 distances of 0.004
5. Others
 Sof(C8A)=Sof(H8AA)=Sof(H8AB)=Sof(C9A)=Sof(H9AA)=Sof(H9AB)=Sof(C10A)=Sof(H10C)=
 Sof(H10D)=1-FVAR(1)
 Sof(C8)=Sof(H8A)=Sof(H8B)=Sof(C9)=Sof(H9A)=Sof(H9B)=Sof(C10)=Sof(H10A)=
 Sof(H10B)=FVAR(1)
 Sof(N6A)=Sof(H6A)=Sof(N7A)=Sof(C11A)=Sof(H11A)=Sof(C12A)=Sof(H12A)=Sof(C13A)=
 Sof(H13A)=1-FVAR(2)
 Sof(N6)=Sof(H6)=Sof(N7)=Sof(C11)=Sof(H11)=Sof(C12)=Sof(H12)=Sof(C13)=Sof(H13)=
 FVAR(2)
 Sof(O30A)=Sof(H30C)=Sof(H30D)=1-FVAR(3)
 Sof(O30)=Sof(H30A)=Sof(H30B)=FVAR(3)
6.a Riding coordinates:
 O28(H28A,H28B), O29(H29A,H29B)
6.b Free rotating group:
 O27(H27A,H27B), O30(H30A,H30B), O30A(H30C,H30D)
6.c Rotating group:
 O1W(H1WA,H1WB)
6.d Secondary CH2 refined with riding coordinates:
 C8(H8A,H8B), C8A(H8AA,H8AB), C9(H9A,H9B), C9A(H9AA,H9AB), C10(H10A,H10B),
 C10A(H10C,H10D), C17(H17A,H17B), C18(H18A,H18B), C19(H19A,H19B)
6.e Aromatic/amide H refined with riding coordinates:
 N5(H5), N6(H6), N6A(H6A), C1(H1), C2(H2), C4(H4), C5(H5A), C7(H7), C11(H11),
 C11A(H11A), C12(H12), C12A(H12A), C13(H13), C13A(H13A), C14(H14), C15(H15),
 C16(H16), C20(H20), C23(H23), C24(H24), C25(H25), C26(H26)
;
_platon_squeeze_void_probe_radius 1.20
_olex2_submission_special_instructions 'No special instructions were received'

loop_
_space_group_symop_operation_xyz
'x, y, z'
'-x, -y, -z'

loop_
_atom_site_label
_atom_site_type_symbol
_atom_site_fract_x
_atom_site_fract_y
_atom_site_fract_z
_atom_site_U_iso_or_equiv
_atom_site_adp_type
_atom_site_occupancy
_atom_site_site_symmetry_order
_atom_site_calc_flag
_atom_site_refinement_flags_posn
_atom_site_refinement_flags_adp
_atom_site_refinement_flags_occupancy
_atom_site_disorder_assembly
_atom_site_disorder_group
Mo1 Mo -0.33531(2) -0.34853(2) 0.40683(2) 0.01747(6) Uani 1 1 d . . . . .
Mo2 Mo -0.24567(2) -0.56439(2) 0.45844(2) 0.02058(6) Uani 1 1 d . . . . .
Mo3 Mo -0.42135(2) -0.72060(2) 0.49708(2) 0.01933(6) Uani 1 1 d . . . . .
Mo4 Mo -0.45070(2) -0.46898(2) 0.60416(2) 0.01487(5) Uani 1 1 d . . . . .
Ni1 Ni -0.30498(3) -0.43783(3) 0.21184(2) 0.01702(8) Uani 1 1 d . . . . .
O1 O -0.26584(19) -0.38819(19) 0.33373(13) 0.0231(5) Uani 1 1 d . . . . .
O1W O -0.3379(2) -0.5988(2) 0.22044(14) 0.0297(5) Uani 1 1 d . . . . .
H1WA H -0.355287 -0.592402 0.263085 0.044 Uiso 1 1 d R U . . .
H1WB H -0.274567 -0.630583 0.226895 0.044 Uiso 1 1 d R U . . .
O2 O -0.3065(2) -0.2078(2) 0.44414(15) 0.0323(5) Uani 1 1 d . . . . .
O3 O -0.23960(19) -0.40005(19) 0.48597(13) 0.0237(5) Uani 1 1 d . . . . .
O4 O -0.1812(2) -0.5932(2) 0.38465(15) 0.0350(6) Uani 1 1 d . . . . .
O5 O -0.1366(2) -0.5665(2) 0.54239(15) 0.0345(6) Uani 1 1 d . . . . .
O6 O -0.3300(2) -0.70837(18) 0.43020(13) 0.0241(5) Uani 1 1 d . . . . .
O7 O -0.38976(18) -0.53897(17) 0.51699(12) 0.0181(4) Uani 1 1 d . . . . .
O8 O -0.43548(19) -0.33117(17) 0.60588(13) 0.0227(5) Uani 1 1 d . . . . .
O9 O -0.58932(18) -0.47085(18) 0.63280(12) 0.0191(4) Uani 1 1 d . . . . .
O10 O -0.3426(2) -0.47651(19) 0.68746(13) 0.0258(5) Uani 1 1 d . . . . .
O11 O -0.51979(18) -0.64385(17) 0.55944(12) 0.0199(4) Uani 1 1 d . . . . .
O12 O -0.3110(2) -0.7360(2) 0.57625(14) 0.0312(5) Uani 1 1 d . . . . .
O13 O -0.4941(2) -0.85067(19) 0.44962(16) 0.0366(6) Uani 1 1 d . . . . .
N1 N -0.2810(2) -0.2685(2) 0.22476(16) 0.0220(5) Uani 1 1 d . . . . .
N2 N -0.1303(2) -0.4495(2) 0.22673(15) 0.0214(5) Uani 1 1 d . . . . .
N3 N -0.2091(3) -0.0944(3) 0.2774(2) 0.0432(8) Uani 1 1 d . . . . .
N4 N -0.3658(2) -0.2053(2) 0.19476(16) 0.0237(6) Uani 1 1 d . . . . .
N5 N -0.5236(3) 0.1544(3) 0.17799(19) 0.0368(7) Uani 1 1 d . . . . .
H5 H -0.566845 0.205826 0.167598 0.044 Uiso 1 1 calc R U . . .
N6 N 0.1059(15) 0.2923(10) 0.3116(9) 0.083(3) Uani 0.659(12) 1 d . U P A 1
H6 H 0.119571 0.324330 0.279246 0.100 Uiso 0.659(12) 1 calc R U P A 1
N6A N 0.1071(17) 0.3233(14) 0.3099(12) 0.047(4) Uani 0.341(12) 1 d D U P A 2
H6A H 0.109174 0.383040 0.296611 0.057 Uiso 0.341(12) 1 calc R U P A 2
N7 N 0.0903(9) 0.1728(7) 0.3696(7) 0.040(2) Uani 0.659(12) 1 d . U P A 1
N7A N 0.070(2) 0.2001(16) 0.3660(15) 0.045(4) Uani 0.341(12) 1 d D U P A 2
N8 N 0.0421(2) -0.4131(2) 0.21647(16) 0.0224(5) Uani 1 1 d . . . . .
N9 N 0.3726(2) -0.2964(2) 0.20789(15) 0.0199(5) Uani 1 1 d . . . . .
N10 N 0.5199(2) -0.3405(2) 0.29417(15) 0.0194(5) Uani 1 1 d . . . . .
N11 N 0.5200(2) -0.4007(2) 0.21746(15) 0.0189(5) Uani 1 1 d . . . . .
N12 N 0.3439(2) -0.5013(2) -0.08770(15) 0.0196(5) Uani 1 1 d . . . . .
C1 C -0.4528(5) 0.1700(3) 0.2520(3) 0.0517(12) Uani 1 1 d . . . . .
H1 H -0.449941 0.236629 0.291522 0.062 Uiso 1 1 calc R U . . .
C2 C -0.3841(4) 0.0903(3) 0.2714(2) 0.0499(12) Uani 1 1 d . . . . .
H2 H -0.334461 0.102052 0.323685 0.060 Uiso 1 1 calc R U . . .
C3 C -0.3892(3) -0.0091(3) 0.2118(2) 0.0291(7) Uani 1 1 d . . . . .
C4 C -0.4629(3) -0.0220(3) 0.1348(2) 0.0299(7) Uani 1 1 d . . . . .
H4 H -0.467007 -0.087272 0.093763 0.036 Uiso 1 1 calc R U . . .
C5 C -0.5296(3) 0.0610(3) 0.1191(2) 0.0332(8) Uani 1 1 d . . . . .
H5A H -0.579156 0.052543 0.067291 0.040 Uiso 1 1 calc R U . . .
C6 C -0.3217(3) -0.1017(3) 0.2279(2) 0.0286(7) Uani 1 1 d . . . . .
C7 C -0.1894(3) -0.2012(3) 0.2736(2) 0.0380(9) Uani 1 1 d . . . . .
H7 H -0.119938 -0.223350 0.302041 0.046 Uiso 1 1 calc R U . . .
C8 C -0.1205(5) 0.0051(5) 0.3186(4) 0.0381(14) Uani 0.728(7) 1 d . U P A 1
H8A H -0.131156 0.043822 0.369791 0.046 Uiso 0.728(7) 1 calc R U P A 1
H8B H -0.135443 0.055167 0.286126 0.046 Uiso 0.728(7) 1 calc R U P A 1
C8A C -0.1491(16) -0.0011(14) 0.3640(11) 0.054(4) Uani 0.272(7) 1 d D U P A 2
H8AA H -0.206535 0.039124 0.385948 0.065 Uiso 0.272(7) 1 calc R U P A 2
H8AB H -0.096615 -0.031300 0.403065 0.065 Uiso 0.272(7) 1 calc R U P A 2
C9 C 0.0052(6) -0.0220(5) 0.3333(5) 0.064(2) Uani 0.728(7) 1 d . U P A 1
H9A H 0.022594 -0.041071 0.282831 0.077 Uiso 0.728(7) 1 calc R U P A 1
H9B H 0.015049 -0.086402 0.352480 0.077 Uiso 0.728(7) 1 calc R U P A 1
C9A C -0.0869(19) 0.0644(18) 0.3324(12) 0.072(6) Uani 0.272(7) 1 d D U P A 2
H9AA H -0.142486 0.098732 0.297642 0.087 Uiso 0.272(7) 1 calc R U P A 2
H9AB H -0.043286 0.016922 0.301079 0.087 Uiso 0.272(7) 1 calc R U P A 2
C10 C 0.0919(7) 0.0739(6) 0.3941(5) 0.075(3) Uani 0.728(7) 1 d . U P A 1
H10A H 0.074486 0.092154 0.444480 0.090 Uiso 0.728(7) 1 calc R U P A 1
H10B H 0.170534 0.049897 0.403734 0.090 Uiso 0.728(7) 1 calc R U P A 1
C10A C -0.0009(17) 0.1555(16) 0.4044(12) 0.065(5) Uani 0.272(7) 1 d D U P A 2
H10C H -0.043211 0.212440 0.430009 0.078 Uiso 0.272(7) 1 calc R U P A 2
H10D H 0.047488 0.123737 0.444103 0.078 Uiso 0.272(7) 1 calc R U P A 2
C11 C 0.0367(10) 0.3277(8) 0.3563(7) 0.052(2) Uani 0.659(12) 1 d . U P A 1
H11 H 0.003342 0.394890 0.364245 0.062 Uiso 0.659(12) 1 calc R U P A 1
C11A C 0.1795(12) 0.2393(12) 0.3011(8) 0.041(3) Uani 0.341(12) 1 d . U P A 2
H11A H 0.231946 0.232933 0.271838 0.049 Uiso 0.341(12) 1 calc R U P A 2
C12 C 0.1521(9) 0.1982(9) 0.3239(6) 0.057(2) Uani 0.659(12) 1 d . U P A 1
H12 H 0.210425 0.160870 0.305992 0.068 Uiso 0.659(12) 1 calc R U P A 1
C12A C 0.1643(17) 0.1623(13) 0.3425(12) 0.053(4) Uani 0.341(12) 1 d D U P A 2
H12A H 0.207130 0.103174 0.351087 0.064 Uiso 0.341(12) 1 calc R U P A 2
C13 C 0.0256(7) 0.2512(7) 0.3859(5) 0.052(2) Uani 0.659(12) 1 d . U P A 1
H13 H -0.024292 0.251785 0.416328 0.063 Uiso 0.659(12) 1 calc R U P A 1
C13A C 0.0300(19) 0.2917(16) 0.3446(14) 0.052(5) Uani 0.341(12) 1 d D U P A 2
H13A H -0.036083 0.326206 0.352007 0.062 Uiso 0.341(12) 1 calc R U P A 2
C14 C -0.0740(3) -0.4326(3) 0.17896(19) 0.0219(6) Uani 1 1 d . . . . .
H14 H -0.110104 -0.434097 0.125990 0.026 Uiso 1 1 calc R U . . .
C15 C -0.0448(3) -0.4405(3) 0.2987(2) 0.0283(7) Uani 1 1 d . . . . .
H15 H -0.058467 -0.448340 0.344300 0.034 Uiso 1 1 calc R U . . .
C16 C 0.0623(3) -0.4184(3) 0.2929(2) 0.0306(8) Uani 1 1 d . . . . .
H16 H 0.134662 -0.408902 0.332703 0.037 Uiso 1 1 calc R U . . .
C17 C 0.1323(3) -0.3921(3) 0.1824(2) 0.0262(7) Uani 1 1 d . . . . .
H17A H 0.102191 -0.420997 0.124181 0.031 Uiso 1 1 calc R U . . .
H17B H 0.200493 -0.430230 0.200795 0.031 Uiso 1 1 calc R U . . .
C18 C 0.1683(3) -0.2678(3) 0.2075(2) 0.0242(7) Uani 1 1 d . . . . .
H18A H 0.100573 -0.230193 0.187206 0.029 Uiso 1 1 calc R U . . .
H18B H 0.195153 -0.238467 0.265663 0.029 Uiso 1 1 calc R U . . .
C19 C 0.2652(3) -0.2448(3) 0.1754(2) 0.0250(7) Uani 1 1 d . . . . .
H19A H 0.238166 -0.273886 0.117215 0.030 Uiso 1 1 calc R U . . .
H19B H 0.283646 -0.165128 0.190134 0.030 Uiso 1 1 calc R U . . .
C20 C 0.4319(3) -0.2795(3) 0.28669(18) 0.0225(6) Uani 1 1 d . . . . .
H20 H 0.412552 -0.231334 0.329267 0.027 Uiso 1 1 calc R U . . .
C21 C 0.4296(3) -0.3728(3) 0.16699(18) 0.0187(6) Uani 1 1 d . . . . .
C22 C 0.3953(3) -0.4170(3) 0.07827(17) 0.0193(6) Uani 1 1 d . . . . .
C23 C 0.3797(3) -0.5300(3) 0.04094(19) 0.0227(6) Uani 1 1 d . . . . .
H23 H 0.386310 -0.579436 0.070715 0.027 Uiso 1 1 calc R U . . .
C24 C 0.3807(3) -0.3457(3) 0.03119(19) 0.0254(7) Uani 1 1 d . . . . .
H24 H 0.387782 -0.269077 0.054574 0.030 Uiso 1 1 calc R U . . .
C25 C 0.3558(3) -0.3911(3) -0.05041(19) 0.0259(7) Uani 1 1 d . . . . .
H25 H 0.346676 -0.343246 -0.081541 0.031 Uiso 1 1 calc R U . . .
C26 C 0.3540(3) -0.5686(3) -0.04174(19) 0.0227(6) Uani 1 1 d . . . . .
H26 H 0.343268 -0.645030 -0.066696 0.027 Uiso 1 1 calc R U . . .
Mo5 Mo -0.17632(3) -0.14951(2) 0.05322(2) 0.02383(6) Uani 1 1 d . . . . .
Mo6 Mo 0.11740(2) 0.01202(2) 0.09481(2) 0.02275(6) Uani 1 1 d . . . . .
Mo7 Mo -0.00144(3) 0.27665(2) 0.05195(2) 0.02585(7) Uani 1 1 d . . . . .
Mo8 Mo -0.19166(3) 0.12621(2) 0.09711(2) 0.02830(7) Uani 1 1 d . . . . .
O14 O -0.1317(2) -0.2248(2) 0.11798(16) 0.0372(6) Uani 1 1 d . . . . .
O15 O -0.3255(2) -0.1732(2) 0.01981(16) 0.0348(6) Uani 1 1 d . . . . .
O16 O -0.1522(2) -0.0030(2) 0.12883(14) 0.0302(5) Uani 1 1 d . . . . .
O17 O -0.1660(3) 0.2234(2) 0.18816(17) 0.0478(7) Uani 1 1 d . . . . .
O18 O -0.3406(2) 0.1092(2) 0.05631(17) 0.0417(7) Uani 1 1 d . . . . .
O19 O -0.1534(2) 0.2111(2) 0.03637(16) 0.0328(6) Uani 1 1 d . . . . .
O20 O -0.0405(3) 0.3666(2) -0.00194(18) 0.0426(7) Uani 1 1 d . . . . .
O21 O 0.0421(3) 0.3572(2) 0.14936(16) 0.0408(6) Uani 1 1 d . . . . .
O22 O 0.1502(2) 0.24393(19) 0.04245(14) 0.0282(5) Uani 1 1 d . . . . .
O23 O 0.0283(2) 0.1232(2) 0.11005(15) 0.0334(6) Uani 1 1 d . . . . .
O24 O 0.1809(2) 0.02037(19) 0.01913(14) 0.0294(5) Uani 1 1 d . . . . .
O25 O 0.2277(3) 0.0224(2) 0.18158(16) 0.0442(7) Uani 1 1 d . . . . .
O26 O 0.0252(2) -0.11543(19) 0.06418(15) 0.0291(5) Uani 1 1 d . . . . .
O27 O -0.3480(2) -0.3271(2) -0.16562(17) 0.0429(7) Uani 1 1 d G . . . .
H27A H -0.280795 -0.294008 -0.135806 0.064 Uiso 1 1 d G U . . .
H27B H -0.335844 -0.367607 -0.207996 0.064 Uiso 1 1 d G U . . .
O28 O -0.2910(5) 0.0151(4) 0.4497(4) 0.139(2) Uani 1 1 d . . . . .
H28A H -0.272389 0.017220 0.498708 0.209 Uiso 1 1 d R U . . .
H28B H -0.322039 -0.050810 0.423548 0.209 Uiso 1 1 d R U . . .
O29 O 0.0778(5) -0.1778(5) 0.4617(4) 0.150(3) Uani 1 1 d . . . . .
H29A H 0.134173 -0.127419 0.493127 0.224 Uiso 1 1 d R U . . .
H29B H 0.107913 -0.228189 0.437617 0.224 Uiso 1 1 d R U . . .
O30 O 0.3598(10) -0.0320(6) 0.3284(7) 0.100(5) Uani 0.613(19) 1 d G . P B 1
H30A H 0.389571 0.027967 0.365824 0.149 Uiso 0.613(19) 1 d G U P B 1
H30B H 0.347221 -0.014595 0.285353 0.149 Uiso 0.613(19) 1 d G U P B 1
O30A O 0.3501(12) -0.0524(9) 0.3804(13) 0.079(6) Uani 0.387(19) 1 d G . P B 2
H30C H 0.409710 -0.004661 0.403225 0.118 Uiso 0.387(19) 1 d G U P B 2
H30D H 0.308749 -0.036870 0.411850 0.118 Uiso 0.387(19) 1 d G U P B 2

loop_
_atom_site_aniso_label
_atom_site_aniso_U_11
_atom_site_aniso_U_22
_atom_site_aniso_U_33
_atom_site_aniso_U_23
_atom_site_aniso_U_13
_atom_site_aniso_U_12
Mo1 0.01582(12) 0.02362(13) 0.01289(12) 0.00706(10) 0.00297(9) 0.00029(10)
Mo2 0.01727(13) 0.03132(14) 0.01675(13) 0.01188(11) 0.00613(10) 0.00808(11)
Mo3 0.02403(14) 0.01745(12) 0.01731(13) 0.00486(10) 0.00811(10) 0.00608(10)
Mo4 0.01454(12) 0.01807(12) 0.01035(11) 0.00235(9) 0.00347(9) 0.00205(9)
Ni1 0.01514(18) 0.02339(19) 0.01436(18) 0.00915(15) 0.00403(14) 0.00281(14)
O1 0.0186(11) 0.0365(13) 0.0171(11) 0.0129(9) 0.0052(9) 0.0039(9)
O1W 0.0382(14) 0.0311(13) 0.0244(12) 0.0151(10) 0.0102(10) 0.0034(11)
O2 0.0346(14) 0.0274(12) 0.0313(13) 0.0081(10) 0.0060(11) -0.0031(10)
O3 0.0201(11) 0.0334(12) 0.0164(11) 0.0103(9) 0.0012(9) 0.0010(9)
O4 0.0333(14) 0.0513(16) 0.0327(14) 0.0209(12) 0.0201(11) 0.0169(12)
O5 0.0278(13) 0.0480(16) 0.0287(13) 0.0213(12) 0.0012(10) 0.0077(11)
O6 0.0292(12) 0.0246(11) 0.0188(11) 0.0045(9) 0.0103(9) 0.0100(9)
O7 0.0182(10) 0.0206(10) 0.0158(10) 0.0055(8) 0.0059(8) 0.0028(8)
O8 0.0258(12) 0.0198(11) 0.0178(11) 0.0020(8) 0.0037(9) 0.0008(9)
O9 0.0173(10) 0.0270(11) 0.0138(10) 0.0067(8) 0.0053(8) 0.0052(8)
O10 0.0231(12) 0.0329(12) 0.0184(11) 0.0070(9) 0.0028(9) 0.0055(10)
O11 0.0198(11) 0.0212(10) 0.0178(10) 0.0056(8) 0.0052(8) 0.0014(8)
O12 0.0317(13) 0.0389(14) 0.0275(13) 0.0160(11) 0.0103(10) 0.0142(11)
O13 0.0465(16) 0.0198(12) 0.0379(15) 0.0035(10) 0.0102(12) 0.0003(11)
N1 0.0214(13) 0.0237(13) 0.0221(13) 0.0100(11) 0.0058(11) 0.0031(10)
N2 0.0160(12) 0.0288(14) 0.0206(13) 0.0109(11) 0.0043(10) 0.0055(10)
N3 0.0377(18) 0.0281(16) 0.044(2) 0.0047(14) -0.0095(15) -0.0015(14)
N4 0.0260(14) 0.0233(13) 0.0216(13) 0.0091(11) 0.0050(11) 0.0037(11)
N5 0.0414(19) 0.0285(16) 0.0388(18) 0.0106(14) 0.0100(15) 0.0117(14)
N6 0.110(7) 0.065(6) 0.079(6) 0.041(5) 0.018(5) 0.001(5)
N6A 0.052(6) 0.043(7) 0.038(6) 0.013(5) 0.003(5) 0.004(5)
N7 0.036(4) 0.032(4) 0.041(4) 0.006(3) 0.000(3) -0.005(3)
N7A 0.042(7) 0.046(7) 0.040(7) 0.002(6) 0.012(5) -0.006(5)
N8 0.0190(13) 0.0295(14) 0.0212(13) 0.0111(11) 0.0065(10) 0.0018(11)
N9 0.0157(12) 0.0262(13) 0.0185(13) 0.0097(10) 0.0037(10) 0.0034(10)
N10 0.0185(13) 0.0278(13) 0.0131(12) 0.0089(10) 0.0040(10) 0.0034(10)
N11 0.0179(12) 0.0240(13) 0.0163(12) 0.0085(10) 0.0050(10) 0.0021(10)
N12 0.0169(12) 0.0260(13) 0.0162(12) 0.0087(10) 0.0036(10) 0.0024(10)
C1 0.078(3) 0.031(2) 0.034(2) -0.0007(17) 0.010(2) 0.019(2)
C2 0.074(3) 0.033(2) 0.029(2) 0.0042(17) 0.001(2) 0.017(2)
C3 0.0340(19) 0.0216(16) 0.0269(17) 0.0054(13) 0.0047(14) 0.0021(14)
C4 0.0296(18) 0.0274(17) 0.0273(18) 0.0027(14) 0.0066(14) 0.0025(14)
C5 0.0320(19) 0.037(2) 0.0288(18) 0.0108(15) 0.0067(15) 0.0067(15)
C6 0.0299(18) 0.0249(16) 0.0252(17) 0.0044(13) 0.0034(14) 0.0022(14)
C7 0.033(2) 0.0298(19) 0.039(2) 0.0086(16) -0.0038(16) 0.0020(16)
C8 0.034(3) 0.028(3) 0.041(3) 0.001(2) 0.004(2) -0.009(2)
C8A 0.055(8) 0.047(7) 0.049(7) 0.007(5) 0.008(6) -0.006(6)
C9 0.041(3) 0.040(3) 0.094(5) 0.028(3) -0.009(3) -0.006(3)
C9A 0.072(9) 0.064(8) 0.076(9) 0.013(6) 0.026(7) -0.015(6)
C10 0.055(4) 0.060(4) 0.090(5) 0.037(4) -0.020(4) -0.018(3)
C10A 0.062(8) 0.056(8) 0.076(8) 0.014(6) 0.027(6) -0.020(6)
C11 0.044(4) 0.037(4) 0.057(5) 0.014(4) -0.008(3) -0.004(3)
C11A 0.038(6) 0.041(6) 0.041(6) 0.012(5) 0.009(4) 0.003(4)
C12 0.062(5) 0.057(5) 0.050(5) 0.010(4) 0.024(4) 0.007(4)
C12A 0.050(7) 0.046(7) 0.067(8) 0.025(6) 0.016(6) 0.005(5)
C13 0.037(4) 0.045(4) 0.059(4) 0.008(3) 0.002(3) -0.004(3)
C13A 0.042(7) 0.062(9) 0.049(8) 0.014(7) 0.012(6) 0.004(6)
C14 0.0202(15) 0.0259(16) 0.0209(15) 0.0109(12) 0.0047(12) 0.0065(12)
C15 0.0230(17) 0.045(2) 0.0206(16) 0.0171(15) 0.0049(13) 0.0056(14)
C16 0.0207(17) 0.048(2) 0.0234(17) 0.0162(15) 0.0022(13) 0.0028(15)
C17 0.0221(16) 0.0326(18) 0.0286(17) 0.0107(14) 0.0134(14) 0.0015(13)
C18 0.0180(15) 0.0288(17) 0.0282(17) 0.0115(13) 0.0081(13) 0.0060(12)
C19 0.0178(15) 0.0328(17) 0.0299(17) 0.0190(14) 0.0062(13) 0.0081(13)
C20 0.0202(15) 0.0316(17) 0.0164(15) 0.0088(13) 0.0053(12) 0.0044(13)
C21 0.0156(14) 0.0248(15) 0.0169(14) 0.0083(12) 0.0050(11) -0.0006(11)
C22 0.0160(14) 0.0268(15) 0.0156(14) 0.0086(12) 0.0038(11) 0.0019(12)
C23 0.0247(16) 0.0269(16) 0.0205(15) 0.0137(13) 0.0065(12) 0.0018(13)
C24 0.0319(18) 0.0218(15) 0.0221(16) 0.0069(13) 0.0078(13) 0.0046(13)
C25 0.0292(17) 0.0300(17) 0.0221(16) 0.0144(13) 0.0068(13) 0.0073(14)
C26 0.0236(16) 0.0221(15) 0.0204(15) 0.0060(12) 0.0048(12) -0.0030(12)
Mo5 0.02723(15) 0.02247(13) 0.02433(14) 0.00935(11) 0.00963(11) 0.00275(11)
Mo6 0.02429(14) 0.02181(13) 0.02095(14) 0.01002(11) 0.00203(11) 0.00224(11)
Mo7 0.02906(15) 0.02074(13) 0.02918(15) 0.01054(11) 0.00844(12) 0.00428(11)
Mo8 0.03353(16) 0.02475(14) 0.02802(15) 0.00823(12) 0.01151(13) 0.00391(12)
O14 0.0406(15) 0.0403(15) 0.0402(15) 0.0238(12) 0.0150(12) 0.0087(12)
O15 0.0287(13) 0.0354(14) 0.0401(15) 0.0108(12) 0.0112(11) 0.0032(11)
O16 0.0381(14) 0.0291(13) 0.0242(12) 0.0083(10) 0.0106(11) 0.0032(10)
O17 0.062(2) 0.0353(15) 0.0406(17) 0.0014(13) 0.0178(15) 0.0028(14)
O18 0.0356(15) 0.0429(16) 0.0481(17) 0.0127(13) 0.0163(13) 0.0034(12)
O19 0.0302(13) 0.0303(13) 0.0429(15) 0.0181(11) 0.0121(11) 0.0101(10)
O20 0.0486(17) 0.0350(15) 0.0483(17) 0.0246(13) 0.0095(14) 0.0055(12)
O21 0.0564(18) 0.0319(14) 0.0339(15) 0.0074(11) 0.0165(13) 0.0091(13)
O22 0.0307(13) 0.0236(12) 0.0265(12) 0.0036(10) 0.0078(10) -0.0004(10)
O23 0.0440(15) 0.0263(12) 0.0348(14) 0.0140(11) 0.0150(12) 0.0093(11)
O24 0.0365(14) 0.0248(12) 0.0283(13) 0.0085(10) 0.0117(11) 0.0072(10)
O25 0.0450(17) 0.0449(16) 0.0301(14) 0.0126(12) -0.0072(12) 0.0034(13)
O26 0.0321(13) 0.0239(12) 0.0325(13) 0.0082(10) 0.0122(11) 0.0017(10)
O27 0.0412(16) 0.0405(16) 0.0314(15) -0.0021(12) 0.0016(12) 0.0135(13)
O28 0.136(5) 0.063(3) 0.229(7) 0.054(4) 0.063(5) 0.026(3)
O29 0.114(5) 0.096(4) 0.213(7) -0.003(4) 0.064(5) 0.032(3)
O30 0.136(8) 0.051(4) 0.061(7) 0.008(4) -0.032(6) 0.001(4)
O30A 0.087(9) 0.050(6) 0.087(13) 0.008(6) 0.024(8) -0.002(6)

loop_
_atom_type_symbol
_atom_type_description
_atom_type_scat_dispersion_real
_atom_type_scat_dispersion_imag
_atom_type_scat_source
C C 0.0033 0.0016 'International Tables Vol C Tables 4.2.6.8 and 6.1.1.4'
H H 0.0000 0.0000 'International Tables Vol C Tables 4.2.6.8 and 6.1.1.4'
Mo Mo -1.6832 0.6857 'International Tables Vol C Tables 4.2.6.8 and 6.1.1.4'
N N 0.0061 0.0033 'International Tables Vol C Tables 4.2.6.8 and 6.1.1.4'
Ni Ni 0.3393 1.1124 'International Tables Vol C Tables 4.2.6.8 and 6.1.1.4'
O O 0.0106 0.0060 'International Tables Vol C Tables 4.2.6.8 and 6.1.1.4'

loop_
_geom_angle_atom_site_label_1
_geom_angle_atom_site_label_2
_geom_angle_atom_site_label_3
_geom_angle
_geom_angle_site_symmetry_1
_geom_angle_site_symmetry_3
_geom_angle_publ_flag
O1 Mo1 Mo2 87.29(8) . . ?
O1 Mo1 O3 100.90(10) . . ?
O1 Mo1 O9 87.32(9) . 2_446 ?
O1 Mo1 O11 149.54(9) . 2_446 ?
O1 Mo1 N10 78.01(9) . 1_455 ?
O2 Mo1 Mo2 138.38(9) . . ?
O2 Mo1 O1 104.85(11) . . ?
O2 Mo1 O3 104.37(11) . . ?
O2 Mo1 O9 166.67(10) . 2_446 ?
O2 Mo1 O11 95.95(10) . 2_446 ?
O2 Mo1 N10 93.09(11) . 1_455 ?
O3 Mo1 Mo2 34.09(7) . . ?
O3 Mo1 O9 78.07(9) . 2_446 ?
O3 Mo1 O11 95.06(9) . 2_446 ?
O3 Mo1 N10 162.08(10) . 1_455 ?
O9 Mo1 Mo2 45.84(5) 2_446 . ?
O9 Mo1 N10 84.01(8) 2_446 1_455 ?
O11 Mo1 Mo2 91.78(6) 2_446 . ?
O11 Mo1 O9 70.73(8) 2_446 2_446 ?
O11 Mo1 N10 78.89(9) 2_446 1_455 ?
N10 Mo1 Mo2 128.51(7) 1_455 . ?
O3 Mo2 Mo1 31.29(6) . . ?
O3 Mo2 O7 82.05(8) . . ?
O3 Mo2 O9 74.63(8) . 2_446 ?
O4 Mo2 Mo1 87.79(9) . . ?
O4 Mo2 O3 100.20(11) . . ?
O4 Mo2 O6 98.40(11) . . ?
O4 Mo2 O7 159.24(10) . . ?
O4 Mo2 O9 87.78(10) . 2_446 ?
O5 Mo2 Mo1 126.90(9) . . ?
O5 Mo2 O3 95.79(11) . . ?
O5 Mo2 O4 104.68(12) . . ?
O5 Mo2 O6 100.30(11) . . ?
O5 Mo2 O7 95.55(10) . . ?
O5 Mo2 O9 165.64(10) . 2_446 ?
O6 Mo2 Mo1 129.18(7) . . ?
O6 Mo2 O3 151.38(9) . . ?
O6 Mo2 O7 73.01(8) . . ?
O6 Mo2 O9 84.60(9) . 2_446 ?
O7 Mo2 Mo1 83.69(5) . . ?
O7 Mo2 O9 72.82(7) . 2_446 ?
O9 Mo2 Mo1 45.06(5) 2_446 . ?
O6 Mo3 O7 74.39(8) . . ?
O6 Mo3 O8 79.35(9) . 2_446 ?
O6 Mo3 O11 145.28(9) . . ?
O7 Mo3 O8 70.75(7) . 2_446 ?
O11 Mo3 O7 72.24(8) . . ?
O11 Mo3 O8 80.91(8) . 2_446 ?
O12 Mo3 O6 98.57(11) . . ?
O12 Mo3 O7 100.21(10) . . ?
O12 Mo3 O8 170.96(10) . 2_446 ?
O12 Mo3 O11 96.49(10) . . ?
O12 Mo3 O13 104.39(13) . . ?
O13 Mo3 O6 102.85(11) . . ?
O13 Mo3 O7 155.37(11) . . ?
O13 Mo3 O8 84.65(11) . 2_446 ?
O13 Mo3 O11 103.41(11) . . ?
O7 Mo4 O7 76.70(9) . 2_446 ?
O7 Mo4 O11 73.51(8) . . ?
O8 Mo4 O7 76.40(9) . 2_446 ?
O8 Mo4 O7 99.53(9) . . ?
O8 Mo4 O9 100.67(10) . . ?
O8 Mo4 O11 158.34(9) . . ?
O9 Mo4 O7 140.49(9) . . ?
O9 Mo4 O7 75.58(8) . 2_446 ?
O9 Mo4 O11 75.23(8) . . ?
O10 Mo4 O7 178.91(9) . 2_446 ?
O10 Mo4 O7 103.53(10) . . ?
O10 Mo4 O8 104.58(11) . . ?
O10 Mo4 O9 103.71(10) . . ?
O10 Mo4 O11 97.02(10) . . ?
O11 Mo4 O7 82.02(7) . 2_446 ?
O1 Ni1 O1W 84.38(9) . . ?
O1 Ni1 N1 85.34(10) . . ?
O1 Ni1 N2 88.69(9) . . ?
O1 Ni1 N11 82.01(9) . 1_455 ?
O1 Ni1 N12 176.38(10) . 2_545 ?
O1W Ni1 N11 89.45(10) . 1_455 ?
N1 Ni1 O1W 168.53(10) . . ?
N1 Ni1 N11 84.12(10) . 1_455 ?
N2 Ni1 O1W 95.13(10) . . ?
N2 Ni1 N1 89.69(10) . . ?
N2 Ni1 N11 169.20(10) . 1_455 ?
N2 Ni1 N12 90.60(10) . 2_545 ?
N12 Ni1 O1W 92.15(10) 2_545 . ?
N12 Ni1 N1 98.21(10) 2_545 . ?
N12 Ni1 N11 99.02(10) 2_545 1_455 ?
Mo1 O1 Ni1 140.08(12) . . ?
Ni1 O1W H1WA 109.4 . . ?
Ni1 O1W H1WB 109.3 . . ?
H1WA O1W H1WB 104.5 . . ?
Mo1 O3 Mo2 114.62(11) . . ?
Mo3 O6 Mo2 115.41(10) . . ?
Mo2 O7 Mo4 96.01(7) . 2_446 ?
Mo3 O7 Mo2 92.40(7) . . ?
Mo3 O7 Mo4 96.51(7) . 2_446 ?
Mo4 O7 Mo2 152.58(11) . . ?
Mo4 O7 Mo3 104.38(9) . . ?
Mo4 O7 Mo4 103.29(8) . 2_446 ?
Mo4 O8 Mo3 116.19(10) . 2_446 ?
Mo1 O9 Mo2 89.10(7) 2_446 2_446 ?
Mo4 O9 Mo1 107.56(9) . 2_446 ?
Mo4 O9 Mo2 114.24(9) . 2_446 ?
Mo1 O11 Mo4 106.38(9) 2_446 . ?
Mo3 O11 Mo1 147.76(11) . 2_446 ?
Mo3 O11 Mo4 105.52(9) . . ?
N4 N1 Ni1 126.0(2) . . ?
C7 N1 Ni1 125.4(2) . . ?
C7 N1 N4 107.7(3) . . ?
C14 N2 Ni1 126.3(2) . . ?
C14 N2 C15 105.6(3) . . ?
C15 N2 Ni1 125.2(2) . . ?
C6 N3 C8 129.0(4) . . ?
C6 N3 C8A 126.5(8) . . ?
C7 N3 C6 104.1(3) . . ?
C7 N3 C8 126.5(4) . . ?
C7 N3 C8A 116.5(7) . . ?
C6 N4 N1 106.7(3) . . ?
C1 N5 H5 119.1 . . ?
C1 N5 C5 121.7(3) . . ?
C5 N5 H5 119.1 . . ?
C11 N6 H6 124.7 . . ?
C11 N6 C12 110.5(11) . . ?
C12 N6 H6 124.7 . . ?
C11A N6A H6A 127.2 . . ?
C11A N6A C13A 105.7(14) . . ?
C13A N6A H6A 127.2 . . ?
C12 N7 C10 127.4(10) . . ?
C13 N7 C10 124.1(11) . . ?
C13 N7 C12 108.5(9) . . ?
C12A N7A C10A 131.4(18) . . ?
C13A N7A C10A 114(2) . . ?
C13A N7A C12A 113.9(19) . . ?
C14 N8 C16 107.7(3) . . ?
C14 N8 C17 126.7(3) . . ?
C16 N8 C17 125.6(3) . . ?
C20 N9 C19 126.0(3) . . ?
C20 N9 C21 105.4(3) . . ?
C21 N9 C19 128.5(3) . . ?
N11 N10 Mo1 121.71(18) . 1_655 ?
C20 N10 Mo1 130.3(2) . 1_655 ?
C20 N10 N11 107.9(2) . . ?
N10 N11 Ni1 112.91(18) . 1_655 ?
C21 N11 Ni1 131.7(2) . 1_655 ?
C21 N11 N10 106.2(2) . . ?
C25 N12 Ni1 120.6(2) . 2_545 ?
C26 N12 Ni1 122.2(2) . 2_545 ?
C26 N12 C25 117.2(3) . . ?
N5 C1 H1 119.4 . . ?
N5 C1 C2 121.2(4) . . ?
C2 C1 H1 119.4 . . ?
C1 C2 H2 120.6 . . ?
C1 C2 C3 118.8(4) . . ?
C3 C2 H2 120.6 . . ?
C2 C3 C6 122.6(3) . . ?
C4 C3 C2 118.5(3) . . ?
C4 C3 C6 118.9(3) . . ?
C3 C4 H4 120.0 . . ?
C5 C4 C3 119.9(3) . . ?
C5 C4 H4 120.0 . . ?
N5 C5 C4 119.9(3) . . ?
N5 C5 H5A 120.1 . . ?
C4 C5 H5A 120.1 . . ?
N3 C6 C3 127.0(3) . . ?
N4 C6 N3 110.8(3) . . ?
N4 C6 C3 122.2(3) . . ?
N1 C7 N3 110.7(3) . . ?
N1 C7 H7 124.6 . . ?
N3 C7 H7 124.6 . . ?
N3 C8 H8A 108.7 . . ?
N3 C8 H8B 108.7 . . ?
N3 C8 C9 114.1(5) . . ?
H8A C8 H8B 107.6 . . ?
C9 C8 H8A 108.7 . . ?
C9 C8 H8B 108.7 . . ?
N3 C8A H8AA 112.9 . . ?
N3 C8A H8AB 112.9 . . ?
H8AA C8A H8AB 110.3 . . ?
C9A C8A N3 94.4(13) . . ?
C9A C8A H8AA 112.9 . . ?
C9A C8A H8AB 112.9 . . ?
C8 C9 H9A 109.1 . . ?
C8 C9 H9B 109.1 . . ?
C8 C9 C10 112.5(6) . . ?
H9A C9 H9B 107.8 . . ?
C10 C9 H9A 109.1 . . ?
C10 C9 H9B 109.1 . . ?
C8A C9A H9AA 110.0 . . ?
C8A C9A H9AB 110.0 . . ?
C8A C9A C10A 108.5(15) . . ?
H9AA C9A H9AB 108.4 . . ?
C10A C9A H9AA 110.0 . . ?
C10A C9A H9AB 110.0 . . ?
N7 C10 C9 114.1(7) . . ?
N7 C10 H10A 108.7 . . ?
N7 C10 H10B 108.7 . . ?
C9 C10 H10A 108.7 . . ?
C9 C10 H10B 108.7 . . ?
H10A C10 H10B 107.6 . . ?
N7A C10A C9A 102.6(16) . . ?
N7A C10A H10C 111.2 . . ?
N7A C10A H10D 111.2 . . ?
C9A C10A H10C 111.2 . . ?
C9A C10A H10D 111.2 . . ?
H10C C10A H10D 109.2 . . ?
N6 C11 H11 127.1 . . ?
C13 C11 N6 105.7(10) . . ?
C13 C11 H11 127.1 . . ?
N6A C11A H11A 124.2 . . ?
N6A C11A C12A 111.7(14) . . ?
C12A C11A H11A 124.2 . . ?
N6 C12 N7 101.8(10) . . ?
N6 C12 H12 129.1 . . ?
N7 C12 H12 129.1 . . ?
N7A C12A C11A 100.9(13) . . ?
N7A C12A H12A 129.6 . . ?
C11A C12A H12A 129.6 . . ?
N7 C13 H13 123.7 . . ?
C11 C13 N7 112.7(11) . . ?
C11 C13 H13 123.7 . . ?
N6A C13A H13A 126.6 . . ?
N7A C13A N6A 106.9(18) . . ?
N7A C13A H13A 126.6 . . ?
N2 C14 N8 111.2(3) . . ?
N2 C14 H14 124.4 . . ?
N8 C14 H14 124.4 . . ?
N2 C15 H15 125.2 . . ?
C16 C15 N2 109.6(3) . . ?
C16 C15 H15 125.2 . . ?
N8 C16 H16 127.1 . . ?
C15 C16 N8 105.9(3) . . ?
C15 C16 H16 127.1 . . ?
N8 C17 H17A 109.6 . . ?
N8 C17 H17B 109.6 . . ?
N8 C17 C18 110.5(3) . . ?
H17A C17 H17B 108.1 . . ?
C18 C17 H17A 109.6 . . ?
C18 C17 H17B 109.6 . . ?
C17 C18 H18A 109.4 . . ?
C17 C18 H18B 109.4 . . ?
H18A C18 H18B 108.0 . . ?
C19 C18 C17 111.2(3) . . ?
C19 C18 H18A 109.4 . . ?
C19 C18 H18B 109.4 . . ?
N9 C19 C18 111.3(3) . . ?
N9 C19 H19A 109.4 . . ?
N9 C19 H19B 109.4 . . ?
C18 C19 H19A 109.4 . . ?
C18 C19 H19B 109.4 . . ?
H19A C19 H19B 108.0 . . ?
N9 C20 H20 124.9 . . ?
N10 C20 N9 110.2(3) . . ?
N10 C20 H20 124.9 . . ?
N9 C21 C22 124.5(3) . . ?
N11 C21 N9 110.4(3) . . ?
N11 C21 C22 125.2(3) . . ?
C23 C22 C21 120.1(3) . . ?
C23 C22 C24 118.9(3) . . ?
C24 C22 C21 121.0(3) . . ?
C22 C23 H23 120.7 . . ?
C22 C23 C26 118.7(3) . . ?
C26 C23 H23 120.7 . . ?
C22 C24 H24 120.7 . . ?
C25 C24 C22 118.6(3) . . ?
C25 C24 H24 120.7 . . ?
N12 C25 C24 123.4(3) . . ?
N12 C25 H25 118.3 . . ?
C24 C25 H25 118.3 . . ?
N12 C26 C23 123.2(3) . . ?
N12 C26 H26 118.4 . . ?
C23 C26 H26 118.4 . . ?
O14 Mo5 O15 104.50(13) . . ?
O14 Mo5 O16 99.63(12) . . ?
O14 Mo5 O22 102.04(12) . 2 ?
O14 Mo5 O24 163.13(11) . 2 ?
O14 Mo5 O26 88.22(11) . . ?
O15 Mo5 O16 101.84(11) . . ?
O15 Mo5 O22 96.69(11) . 2 ?
O15 Mo5 O24 91.89(11) . 2 ?
O15 Mo5 O26 164.63(11) . . ?
O16 Mo5 O22 146.83(10) . 2 ?
O16 Mo5 O24 72.61(9) . 2 ?
O16 Mo5 O26 84.14(9) . . ?
O22 Mo5 O24 79.56(9) 2 2 ?
O22 Mo5 O26 71.82(9) 2 . ?
O24 Mo5 O26 76.25(8) 2 . ?
O23 Mo6 O24 108.35(11) . . ?
O23 Mo6 O26 107.67(11) . . ?
O25 Mo6 O23 110.17(13) . . ?
O25 Mo6 O24 108.87(13) . . ?
O25 Mo6 O26 109.98(13) . . ?
O26 Mo6 O24 111.77(11) . . ?
O19 Mo7 O22 143.61(10) . . ?
O19 Mo7 O23 72.94(10) . . ?
O19 Mo7 O26 78.25(9) . 2 ?
O20 Mo7 O19 99.59(12) . . ?
O20 Mo7 O21 104.95(14) . . ?
O20 Mo7 O22 102.33(12) . . ?
O20 Mo7 O23 169.80(12) . . ?
O20 Mo7 O26 94.87(12) . 2 ?
O21 Mo7 O19 103.69(13) . . ?
O21 Mo7 O22 98.28(12) . . ?
O21 Mo7 O23 83.87(11) . . ?
O21 Mo7 O26 159.32(11) . 2 ?
O22 Mo7 O23 81.09(9) . . ?
O22 Mo7 O26 71.29(9) . 2 ?
O26 Mo7 O23 77.00(8) 2 . ?
O16 Mo8 O24 71.88(9) . 2 ?
O17 Mo8 O16 100.68(13) . . ?
O17 Mo8 O18 104.47(14) . . ?
O17 Mo8 O19 101.59(13) . . ?
O17 Mo8 O24 166.52(13) . 2 ?
O18 Mo8 O16 104.75(12) . . ?
O18 Mo8 O19 99.86(12) . . ?
O18 Mo8 O24 88.49(11) . 2 ?
O19 Mo8 O16 141.23(10) . . ?
O19 Mo8 O24 79.40(9) . 2 ?
Mo8 O16 Mo5 122.88(13) . . ?
Mo8 O19 Mo7 126.64(14) . . ?
Mo7 O22 Mo5 124.29(12) . 2 ?
Mo6 O23 Mo7 129.68(13) . . ?
Mo5 O24 Mo8 88.94(8) 2 2 ?
Mo6 O24 Mo5 133.70(12) . 2 ?
Mo6 O24 Mo8 128.62(12) . 2 ?
Mo5 O26 Mo7 89.58(8) . 2 ?
Mo6 O26 Mo5 131.32(12) . . ?
Mo6 O26 Mo7 128.37(12) . 2 ?
H27A O27 H27B 104.5 . . ?
H28A O28 H28B 104.6 . . ?
H29A O29 H29B 106.6 . . ?
H30A O30 H30B 104.6 . . ?
H30C O30A H30D 104.5 . . ?

loop_
_geom_bond_atom_site_label_1
_geom_bond_atom_site_label_2
_geom_bond_distance
_geom_bond_site_symmetry_2
_geom_bond_publ_flag
Mo1 Mo2 3.2191(4) . ?
Mo1 O1 1.737(2) . ?
Mo1 O2 1.702(2) . ?
Mo1 O3 1.839(2) . ?
Mo1 O9 2.279(2) 2_446 ?
Mo1 O11 2.022(2) 2_446 ?
Mo1 N10 2.289(2) 1_455 ?
Mo2 O3 1.985(2) . ?
Mo2 O4 1.703(2) . ?
Mo2 O5 1.698(2) . ?
Mo2 O6 1.933(2) . ?
Mo2 O7 2.269(2) . ?
Mo2 O9 2.310(2) 2_446 ?
Mo3 O6 1.908(2) . ?
Mo3 O7 2.230(2) . ?
Mo3 O8 2.385(2) 2_446 ?
Mo3 O11 1.950(2) . ?
Mo3 O12 1.701(2) . ?
Mo3 O13 1.712(2) . ?
Mo4 O7 2.481(2) 2_446 ?
Mo4 O7 1.936(2) . ?
Mo4 O8 1.741(2) . ?
Mo4 O9 1.889(2) . ?
Mo4 O10 1.704(2) . ?
Mo4 O11 2.186(2) . ?
Ni1 O1 2.038(2) . ?
Ni1 O1W 2.132(2) . ?
Ni1 N1 2.093(3) . ?
Ni1 N2 2.038(3) . ?
Ni1 N11 2.175(3) 1_455 ?
Ni1 N12 2.079(2) 2_545 ?
O1W H1WA 0.8490 . ?
O1W H1WB 0.8509 . ?
N1 N4 1.375(4) . ?
N1 C7 1.302(4) . ?
N2 C14 1.316(4) . ?
N2 C15 1.378(4) . ?
N3 C6 1.364(5) . ?
N3 C7 1.355(5) . ?
N3 C8 1.498(6) . ?
N3 C8A 1.627(17) . ?
N4 C6 1.306(4) . ?
N5 H5 0.8600 . ?
N5 C1 1.322(5) . ?
N5 C5 1.332(5) . ?
N6 H6 0.8600 . ?
N6 C11 1.324(17) . ?
N6 C12 1.360(15) . ?
N6A H6A 0.8600 . ?
N6A C11A 1.37(2) . ?
N6A C13A 1.386(18) . ?
N7 C10 1.444(11) . ?
N7 C12 1.373(16) . ?
N7 C13 1.280(13) . ?
N7A C10A 1.45(3) . ?
N7A C12A 1.37(3) . ?
N7A C13A 1.367(17) . ?
N8 C14 1.338(4) . ?
N8 C16 1.369(4) . ?
N8 C17 1.461(4) . ?
N9 C19 1.482(4) . ?
N9 C20 1.355(4) . ?
N9 C21 1.359(4) . ?
N10 N11 1.390(3) . ?
N10 C20 1.303(4) . ?
N11 C21 1.317(4) . ?
N12 C25 1.346(4) . ?
N12 C26 1.343(4) . ?
C1 H1 0.9300 . ?
C1 C2 1.358(6) . ?
C2 H2 0.9300 . ?
C2 C3 1.392(5) . ?
C3 C4 1.382(5) . ?
C3 C6 1.471(5) . ?
C4 H4 0.9300 . ?
C4 C5 1.362(5) . ?
C5 H5A 0.9300 . ?
C7 H7 0.9300 . ?
C8 H8A 0.9700 . ?
C8 H8B 0.9700 . ?
C8 C9 1.505(9) . ?
C8A H8AA 0.9700 . ?
C8A H8AB 0.9700 . ?
C8A C9A 1.455(17) . ?
C9 H9A 0.9700 . ?
C9 H9B 0.9700 . ?
C9 C10 1.518(9) . ?
C9A H9AA 0.9700 . ?
C9A H9AB 0.9700 . ?
C9A C10A 1.558(17) . ?
C10 H10A 0.9700 . ?
C10 H10B 0.9700 . ?
C10A H10C 0.9700 . ?
C10A H10D 0.9700 . ?
C11 H11 0.9300 . ?
C11 C13 1.263(13) . ?
C11A H11A 0.9300 . ?
C11A C12A 1.44(2) . ?
C12 H12 0.9300 . ?
C12A H12A 0.9300 . ?
C13 H13 0.9300 . ?
C13A H13A 0.9300 . ?
C14 H14 0.9300 . ?
C15 H15 0.9300 . ?
C15 C16 1.354(5) . ?
C16 H16 0.9300 . ?
C17 H17A 0.9700 . ?
C17 H17B 0.9700 . ?
C17 C18 1.525(5) . ?
C18 H18A 0.9700 . ?
C18 H18B 0.9700 . ?
C18 C19 1.512(4) . ?
C19 H19A 0.9700 . ?
C19 H19B 0.9700 . ?
C20 H20 0.9300 . ?
C21 C22 1.480(4) . ?
C22 C23 1.378(4) . ?
C22 C24 1.394(4) . ?
C23 H23 0.9300 . ?
C23 C26 1.384(4) . ?
C24 H24 0.9300 . ?
C24 C25 1.373(4) . ?
C25 H25 0.9300 . ?
C26 H26 0.9300 . ?
Mo5 O14 1.694(3) . ?
Mo5 O15 1.701(3) . ?
Mo5 O16 1.923(2) . ?
Mo5 O22 1.925(2) 2 ?
Mo5 O24 2.374(2) 2 ?
Mo5 O26 2.390(2) . ?
Mo6 O23 1.772(2) . ?
Mo6 O24 1.798(2) . ?
Mo6 O25 1.703(3) . ?
Mo6 O26 1.798(2) . ?
Mo7 O19 1.907(3) . ?
Mo7 O20 1.690(3) . ?
Mo7 O21 1.695(3) . ?
Mo7 O22 1.910(2) . ?
Mo7 O23 2.446(2) . ?
Mo7 O26 2.423(2) 2 ?
Mo8 O16 1.900(2) . ?
Mo8 O17 1.698(3) . ?
Mo8 O18 1.701(3) . ?
Mo8 O19 1.897(3) . ?
Mo8 O24 2.419(2) 2 ?
O27 H27A 0.8503 . ?
O27 H27B 0.8500 . ?
O28 H28A 0.8492 . ?
O28 H28B 0.8497 . ?
O29 H29A 0.8632 . ?
O29 H29B 0.8136 . ?
O30 H30A 0.8501 . ?
O30 H30B 0.8494 . ?
O30A H30C 0.8499 . ?
O30A H30D 0.8499 . ?

loop_
_geom_torsion_atom_site_label_1
_geom_torsion_atom_site_label_2
_geom_torsion_atom_site_label_3
_geom_torsion_atom_site_label_4
_geom_torsion
_geom_torsion_site_symmetry_1
_geom_torsion_site_symmetry_2
_geom_torsion_site_symmetry_3
_geom_torsion_site_symmetry_4
_geom_torsion_publ_flag
Mo1 N10 N11 Ni1 -25.6(3) 1_655 . . 1_655 ?
Mo1 N10 N11 C21 -176.64(19) 1_655 . . . ?
Mo1 N10 C20 N9 175.69(19) 1_655 . . . ?
Mo2 Mo1 O1 Ni1 116.58(19) . . . . ?
Ni1 N1 N4 C6 168.7(2) . . . . ?
Ni1 N1 C7 N3 -169.9(3) . . . . ?
Ni1 N2 C14 N8 161.0(2) . . . . ?
Ni1 N2 C15 C16 -161.6(2) . . . . ?
Ni1 N11 C21 N9 -142.5(2) 1_655 . . . ?
Ni1 N11 C21 C22 36.8(4) 1_655 . . . ?
Ni1 N12 C25 C24 179.6(3) 2_545 . . . ?
Ni1 N12 C26 C23 -179.9(2) 2_545 . . . ?
O1 Mo1 O3 Mo2 -68.26(13) . . . . ?
O2 Mo1 O1 Ni1 -103.8(2) . . . . ?
O2 Mo1 O3 Mo2 -176.85(12) . . . . ?
O3 Mo1 O1 Ni1 147.99(19) . . . . ?
O7 Mo4 O8 Mo3 3.17(9) 2_446 . . 2_446 ?
O7 Mo4 O8 Mo3 76.88(12) . . . 2_446 ?
O7 Mo4 O9 Mo1 87.67(9) 2_446 . . 2_446 ?
O7 Mo4 O9 Mo1 40.92(17) . . . 2_446 ?
O7 Mo4 O9 Mo2 -9.47(8) 2_446 . . 2_446 ?
O7 Mo4 O9 Mo2 -56.23(18) . . . 2_446 ?
O8 Mo4 O9 Mo1 160.48(9) . . . 2_446 ?
O8 Mo4 O9 Mo2 63.33(12) . . . 2_446 ?
O9 Mo1 O1 Ni1 70.7(2) 2_446 . . . ?
O9 Mo1 O3 Mo2 16.61(10) 2_446 . . . ?
O9 Mo4 O8 Mo3 -68.99(12) . . . 2_446 ?
O10 Mo4 O8 Mo3 -176.33(11) . . . 2_446 ?
O10 Mo4 O9 Mo1 -91.48(11) . . . 2_446 ?
O10 Mo4 O9 Mo2 171.37(11) . . . 2_446 ?
O11 Mo1 O1 Ni1 27.7(3) 2_446 . . . ?
O11 Mo1 O3 Mo2 85.68(12) 2_446 . . . ?
O11 Mo4 O8 Mo3 7.8(3) . . . 2_446 ?
O11 Mo4 O9 Mo1 2.29(8) . . . 2_446 ?
O11 Mo4 O9 Mo2 -94.85(11) . . . 2_446 ?
N1 N4 C6 N3 1.6(4) . . . . ?
N1 N4 C6 C3 -178.2(3) . . . . ?
N2 C15 C16 N8 0.4(4) . . . . ?
N3 C8 C9 C10 -164.2(6) . . . . ?
N3 C8A C9A C10A -171.2(17) . . . . ?
N4 N1 C7 N3 -0.3(4) . . . . ?
N5 C1 C2 C3 -0.1(8) . . . . ?
N6 C11 C13 N7 5.7(14) . . . . ?
N6A C11A C12A N7A 7(2) . . . . ?
N8 C17 C18 C19 177.7(3) . . . . ?
N9 C21 C22 C23 -128.3(3) . . . . ?
N9 C21 C22 C24 53.2(4) . . . . ?
N10 Mo1 O1 Ni1 -13.75(19) 1_455 . . . ?
N10 Mo1 O3 Mo2 16.5(4) 1_455 . . . ?
N10 N11 C21 N9 0.8(3) . . . . ?
N10 N11 C21 C22 -179.9(3) . . . . ?
N11 N10 C20 N9 0.1(4) . . . . ?
N11 C21 C22 C23 52.6(4) . . . . ?
N11 C21 C22 C24 -125.9(3) . . . . ?
C1 N5 C5 C4 1.0(6) . . . . ?
C1 C2 C3 C4 1.0(7) . . . . ?
C1 C2 C3 C6 -177.5(4) . . . . ?
C2 C3 C4 C5 -0.9(6) . . . . ?
C2 C3 C6 N3 -39.5(6) . . . . ?
C2 C3 C6 N4 140.2(4) . . . . ?
C3 C4 C5 N5 0.0(6) . . . . ?
C4 C3 C6 N3 142.0(4) . . . . ?
C4 C3 C6 N4 -38.3(5) . . . . ?
C5 N5 C1 C2 -1.0(7) . . . . ?
C6 N3 C7 N1 1.3(5) . . . . ?
C6 N3 C8 C9 -151.1(6) . . . . ?
C6 N3 C8A C9A -100.8(14) . . . . ?
C6 C3 C4 C5 177.6(3) . . . . ?
C7 N1 N4 C6 -0.8(4) . . . . ?
C7 N3 C6 N4 -1.8(5) . . . . ?
C7 N3 C6 C3 178.0(4) . . . . ?
C7 N3 C8 C9 20.2(8) . . . . ?
C7 N3 C8A C9A 124.2(13) . . . . ?
C8 N3 C6 N4 171.1(4) . . . . ?
C8 N3 C6 C3 -9.2(7) . . . . ?
C8 N3 C7 N1 -171.8(4) . . . . ?
C8 C9 C10 N7 -62.3(11) . . . . ?
C8A N3 C6 N4 -141.0(8) . . . . ?
C8A N3 C6 C3 38.7(10) . . . . ?
C8A N3 C7 N1 145.4(8) . . . . ?
C8A C9A C10A N7A 169.8(19) . . . . ?
C10 N7 C12 N6 172.6(11) . . . . ?
C10 N7 C13 C11 -178.1(10) . . . . ?
C10A N7A C12A C11A 173(2) . . . . ?
C10A N7A C13A N6A 179.5(19) . . . . ?
C11 N6 C12 N7 8.9(15) . . . . ?
C11A N6A C13A N7A 9(2) . . . . ?
C12 N6 C11 C13 -9.3(16) . . . . ?
C12 N7 C10 C9 -86.7(13) . . . . ?
C12 N7 C13 C11 -0.1(12) . . . . ?
C12A N7A C10A C9A -81(3) . . . . ?
C12A N7A C13A N6A -5(3) . . . . ?
C13 N7 C10 C9 91.0(13) . . . . ?
C13 N7 C12 N6 -5.3(13) . . . . ?
C13A N6A C11A C12A -10(2) . . . . ?
C13A N7A C10A C9A 94(2) . . . . ?
C13A N7A C12A C11A -2(3) . . . . ?
C14 N2 C15 C16 -0.1(4) . . . . ?
C14 N8 C16 C15 -0.5(4) . . . . ?
C14 N8 C17 C18 99.4(4) . . . . ?
C15 N2 C14 N8 -0.2(4) . . . . ?
C16 N8 C14 N2 0.5(4) . . . . ?
C16 N8 C17 C18 -82.0(4) . . . . ?
C17 N8 C14 N2 179.3(3) . . . . ?
C17 N8 C16 C15 -179.4(3) . . . . ?
C17 C18 C19 N9 -61.7(4) . . . . ?
C19 N9 C20 N10 177.9(3) . . . . ?
C19 N9 C21 N11 -178.2(3) . . . . ?
C19 N9 C21 C22 2.6(5) . . . . ?
C20 N9 C19 C18 -56.0(4) . . . . ?
C20 N9 C21 N11 -0.8(3) . . . . ?
C20 N9 C21 C22 180.0(3) . . . . ?
C20 N10 N11 Ni1 150.4(2) . . . 1_655 ?
C20 N10 N11 C21 -0.6(3) . . . . ?
C21 N9 C19 C18 120.8(3) . . . . ?
C21 N9 C20 N10 0.5(3) . . . . ?
C21 C22 C23 C26 -176.4(3) . . . . ?
C21 C22 C24 C25 176.1(3) . . . . ?
C22 C23 C26 N12 0.3(5) . . . . ?
C22 C24 C25 N12 0.4(5) . . . . ?
C23 C22 C24 C25 -2.4(5) . . . . ?
C24 C22 C23 C26 2.1(5) . . . . ?
C25 N12 C26 C23 -2.3(5) . . . . ?
C26 N12 C25 C24 1.9(5) . . . . ?
O16 Mo8 O19 Mo7 -56.9(3) . . . . ?
O17 Mo8 O16 Mo5 173.64(16) . . . . ?
O17 Mo8 O19 Mo7 66.95(19) . . . . ?
O18 Mo8 O16 Mo5 65.43(18) . . . . ?
O18 Mo8 O19 Mo7 174.08(17) . . . . ?
O19 Mo8 O16 Mo5 -62.2(2) . . . . ?
O23 Mo6 O24 Mo5 4.0(2) . . . 2 ?
O23 Mo6 O24 Mo8 -132.96(15) . . . 2 ?
O23 Mo6 O26 Mo5 -5.28(19) . . . . ?
O23 Mo6 O26 Mo7 127.85(15) . . . 2 ?
O24 Mo6 O23 Mo7 -4.5(2) . . . . ?
O24 Mo6 O26 Mo5 -124.16(16) . . . . ?
O24 Mo6 O26 Mo7 8.96(19) . . . 2 ?
O24 Mo8 O16 Mo5 -17.98(13) 2 . . . ?
O24 Mo8 O19 Mo7 -99.34(16) 2 . . . ?
O25 Mo6 O23 Mo7 114.47(18) . . . . ?
O25 Mo6 O24 Mo5 -115.86(18) . . . 2 ?
O25 Mo6 O24 Mo8 107.22(17) . . . 2 ?
O25 Mo6 O26 Mo5 114.78(18) . . . . ?
O25 Mo6 O26 Mo7 -112.09(17) . . . 2 ?
O26 Mo6 O23 Mo7 -125.59(16) . . . . ?
O26 Mo6 O24 Mo5 122.44(17) . . . 2 ?
O26 Mo6 O24 Mo8 -14.48(19) . . . 2 ?
